data_1549144
loop_
_publ_author_name
'Shi, Yong-Gang'
'Mellerup, Soren K.'
'Yuan, Kang'
'Hu, Guo-Fei'
'Sauriol, Francoise'
'Peng, Tai'
'Wang, Nan'
'Chen, Pangkuan'
'Wang, Suning'

_publ_section_title
;
 Stabilising fleeting intermediates of stilbene photocyclization with
 amino-borane functionalisation: the rare isolation of persistent
 dihydrophenanthrenes and their [1,5] H-shift isomers.
;
_journal_issue 15
_journal_name_full 'Chemical science'
_journal_page_first 3844
_journal_page_last 3855
_journal_paper_doi 10.1039/c8sc00560e
_journal_volume 9
_journal_year 2018
_chemical_formula_sum 'C34 H39 B N2'
_chemical_formula_weight 486.48
_space_group_crystal_system monoclinic
_space_group_IT_number 14
_space_group_name_Hall '-P 2yn'
_space_group_name_H-M_alt 'P 1 21/n 1'
_symmetry_space_group_name_Hall '-P 2yn'
_symmetry_space_group_name_H-M 'P 1 21/n 1'
_atom_sites_solution_hydrogens geom
_audit_creation_method SHELXL-2014/7
_audit_update_record
;
2018-01-14 deposited with the CCDC.
2018-03-27 downloaded from the CCDC.
;
_cell_angle_alpha 90
_cell_angle_beta 97.87(2)
_cell_angle_gamma 90
_cell_formula_units_Z 4
_cell_length_a 8.410(5)
_cell_length_b 34.22(2)
_cell_length_c 10.140(7)
_cell_measurement_reflns_used 5046
_cell_measurement_temperature 180(2)
_cell_measurement_theta_max 22.10
_cell_measurement_theta_min 2.35
_cell_volume 2891(3)
_computing_cell_refinement 'Bruker SAINT'
_computing_data_collection 'Bruker APEX2'
_computing_data_reduction 'Bruker SAINT'
_computing_molecular_graphics 'Bruker SHELXTL'
_computing_publication_material 'Bruker SHELXTL'
_computing_structure_refinement 'SHELXL-2014/7 (Sheldrick, 2014)'
_computing_structure_solution 'SHELXS-97 (Sheldrick 2008)'
_diffrn_ambient_temperature 180(2)
_diffrn_measured_fraction_theta_full 0.998
_diffrn_measured_fraction_theta_max 0.971
_diffrn_measurement_device_type 'Bruker APEX-II CCD'
_diffrn_measurement_method '\f and \w scans'
_diffrn_radiation_type MoK\a
_diffrn_radiation_wavelength 0.71073
_diffrn_reflns_av_R_equivalents 0.1426
_diffrn_reflns_av_unetI/netI 0.1451
_diffrn_reflns_Laue_measured_fraction_full 0.998
_diffrn_reflns_Laue_measured_fraction_max 0.971
_diffrn_reflns_limit_h_max 10
_diffrn_reflns_limit_h_min -10
_diffrn_reflns_limit_k_max 43
_diffrn_reflns_limit_k_min -44
_diffrn_reflns_limit_l_max 11
_diffrn_reflns_limit_l_min -12
_diffrn_reflns_number 28859
_diffrn_reflns_point_group_measured_fraction_full 0.998
_diffrn_reflns_point_group_measured_fraction_max 0.971
_diffrn_reflns_theta_full 25.242
_diffrn_reflns_theta_max 27.275
_diffrn_reflns_theta_min 2.516
_exptl_absorpt_coefficient_mu 0.064
_exptl_absorpt_correction_T_max 0.989
_exptl_absorpt_correction_T_min 0.984
_exptl_absorpt_correction_type multi-scan
_exptl_crystal_colour yellow
_exptl_crystal_density_diffrn 1.118
_exptl_crystal_description Block
_exptl_crystal_F_000 1048
_exptl_crystal_size_max 0.260
_exptl_crystal_size_mid 0.210
_exptl_crystal_size_min 0.177
_refine_diff_density_max 0.213
_refine_diff_density_min -0.209
_refine_diff_density_rms 0.047
_refine_ls_extinction_coef 0.010(2)
_refine_ls_extinction_expression Fc^*^=kFc[1+0.001xFc^2^\l^3^/sin(2\q)]^-1/4^
_refine_ls_extinction_method 'SHELXL-2014/7 (Sheldrick 2014'
_refine_ls_goodness_of_fit_ref 1.030
_refine_ls_hydrogen_treatment constr
_refine_ls_matrix_type full
_refine_ls_number_parameters 344
_refine_ls_number_reflns 6298
_refine_ls_number_restraints 0
_refine_ls_restrained_S_all 1.030
_refine_ls_R_factor_all 0.1708
_refine_ls_R_factor_gt 0.0729
_refine_ls_shift/su_max 0.048
_refine_ls_shift/su_mean 0.001
_refine_ls_structure_factor_coef Fsqd
_refine_ls_weighting_details 'w=1/[\s^2^(Fo^2^)+(0.0900P)^2^+0.0700P] where P=(Fo^2^+2Fc^2^)/3'
_refine_ls_weighting_scheme calc
_refine_ls_wR_factor_gt 0.1755
_refine_ls_wR_factor_ref 0.2124
_reflns_Friedel_coverage 0.000
_reflns_number_gt 3083
_reflns_number_total 6298
_reflns_threshold_expression 'I > 2\s(I)'
_cod_data_source_file c8sc00560e2.cif
_cod_data_source_block syg9a
_cod_depositor_comments
;
The following automatic conversions were performed:

'_exptl_absorpt_correction_type' value 'Multi-scan' changed to
'multi-scan' according to
/home/data/users/saulius/crontab/automatic-downloads/rss-feeds/RSC/lib/dictionaries/cif_core.dic
dictionary named 'cif_core.dic' version 2.4.2 from 2011-04-26.

Automatic conversion script
Id: cif_fix_values 4973 2017-02-22 13:04:09Z antanas 

 Adding full bibliography for 1549141--1549152.cif.
;
_cod_database_code 1549144
_shelx_shelxl_version_number 2014/7
_shelx_space_group_comment
; 
The symmetry employed for this shelxl refinement is uniquely defined 
by the following loop, which should always be used as a source of 
symmetry information in preference to the above space-group names. 
They are only intended as comments. 
;
_shelx_estimated_absorpt_t_min 0.984
_shelx_estimated_absorpt_t_max 0.989

loop_
_space_group_symop_operation_xyz
'x, y, z'
'-x+1/2, y+1/2, -z+1/2'
'-x, -y, -z'
'x-1/2, -y-1/2, z-1/2'

loop_
_atom_site_label
_atom_site_type_symbol
_atom_site_fract_x
_atom_site_fract_y
_atom_site_fract_z
_atom_site_U_iso_or_equiv
_atom_site_adp_type
_atom_site_occupancy
_atom_site_site_symmetry_order
_atom_site_calc_flag
_atom_site_refinement_flags_posn
_atom_site_refinement_flags_adp
B1 B 0.7298(3) 0.39356(8) 0.4501(3) 0.0361(7) Uani 1 1 d . .
N1 N 0.8197(3) 0.26302(6) -0.0114(2) 0.0469(6) Uani 1 1 d . .
N2 N 1.0796(3) 0.33477(7) 0.8339(3) 0.0637(7) Uani 1 1 d . .
C1 C 0.8293(3) 0.35679(7) 0.5070(3) 0.0363(6) Uani 1 1 d . .
C2 C 0.8960(3) 0.35879(7) 0.6413(3) 0.0398(7) Uani 1 1 d . .
H2 H 0.8653 0.3798 0.6936 0.048 Uiso 1 1 calc R U
C3 C 1.0072(3) 0.33099(7) 0.7030(3) 0.0423(7) Uani 1 1 d . .
C4 C 1.0395(3) 0.29943(8) 0.6239(3) 0.0492(7) Uani 1 1 d . .
H4 H 1.1120 0.2798 0.6609 0.059 Uiso 1 1 calc R U
C5 C 0.9688(3) 0.29604(8) 0.4932(3) 0.0475(7) Uani 1 1 d . .
H5 H 0.9917 0.2735 0.4445 0.057 Uiso 1 1 calc R U
C6 C 0.8650(3) 0.32432(7) 0.4291(3) 0.0383(6) Uani 1 1 d . .
C7 C 0.7965(3) 0.32031(7) 0.2896(3) 0.0426(7) Uani 1 1 d . .
H7 H 0.7149 0.3386 0.2583 0.051 Uiso 1 1 calc R U
C8 C 0.8330(3) 0.29450(7) 0.2001(3) 0.0451(7) Uani 1 1 d . .
H8 H 0.9095 0.2750 0.2312 0.054 Uiso 1 1 calc R U
C9 C 0.7671(3) 0.29304(7) 0.0580(3) 0.0416(7) Uani 1 1 d . .
C10 C 0.6608(3) 0.32040(8) -0.0046(3) 0.0554(8) Uani 1 1 d . .
H10 H 0.6234 0.3411 0.0455 0.066 Uiso 1 1 calc R U
C11 C 0.6093(3) 0.31766(9) -0.1396(3) 0.0601(8) Uani 1 1 d . .
H11 H 0.5384 0.3367 -0.1833 0.072 Uiso 1 1 calc R U
C12 C 0.6620(3) 0.28698(8) -0.2100(3) 0.0546(8) Uani 1 1 d . .
H12 H 0.6270 0.2843 -0.3026 0.066 Uiso 1 1 calc R U
C13 C 0.7668(3) 0.26019(8) -0.1434(3) 0.0498(7) Uani 1 1 d . .
C14 C 0.8259(4) 0.22596(9) -0.2155(3) 0.0742(10) Uani 1 1 d . .
H14A H 0.7593 0.2030 -0.2039 0.111 Uiso 1 1 calc R U
H14B H 0.9376 0.2204 -0.1792 0.111 Uiso 1 1 calc R U
H14C H 0.8193 0.2321 -0.3105 0.111 Uiso 1 1 calc R U
C15 C 1.1823(4) 0.30423(10) 0.8983(3) 0.0765(10) Uani 1 1 d . .
H15A H 1.2623 0.2969 0.8411 0.115 Uiso 1 1 calc R U
H15B H 1.1170 0.2814 0.9136 0.115 Uiso 1 1 calc R U
H15C H 1.2369 0.3138 0.9837 0.115 Uiso 1 1 calc R U
C16 C 1.0374(4) 0.36544(10) 0.9169(3) 0.0727(10) Uani 1 1 d . .
H16A H 1.0640 0.3907 0.8797 0.109 Uiso 1 1 calc R U
H16B H 1.0972 0.3625 1.0063 0.109 Uiso 1 1 calc R U
H16C H 0.9220 0.3644 0.9221 0.109 Uiso 1 1 calc R U
C17 C 0.6088(3) 0.41236(7) 0.5387(2) 0.0344(6) Uani 1 1 d . .
C18 C 0.4782(3) 0.39058(7) 0.5755(2) 0.0372(6) Uani 1 1 d . .
C19 C 0.4423(3) 0.34992(7) 0.5244(3) 0.0504(7) Uani 1 1 d . .
H19A H 0.3817 0.3512 0.4348 0.076 Uiso 1 1 calc R U
H19B H 0.3786 0.3362 0.5839 0.076 Uiso 1 1 calc R U
H19C H 0.5432 0.3358 0.5211 0.076 Uiso 1 1 calc R U
C20 C 0.3734(3) 0.40733(8) 0.6545(3) 0.0440(7) Uani 1 1 d . .
H20 H 0.2877 0.3920 0.6787 0.053 Uiso 1 1 calc R U
C21 C 0.3903(3) 0.44551(8) 0.6989(3) 0.0481(7) Uani 1 1 d . .
C22 C 0.2721(4) 0.46286(10) 0.7823(3) 0.0737(10) Uani 1 1 d . .
H22A H 0.1632 0.4606 0.7343 0.110 Uiso 1 1 calc R U
H22B H 0.2980 0.4905 0.7998 0.110 Uiso 1 1 calc R U
H22C H 0.2787 0.4487 0.8669 0.110 Uiso 1 1 calc R U
C23 C 0.5174(3) 0.46647(8) 0.6621(3) 0.0480(7) Uani 1 1 d . .
H23 H 0.5309 0.4928 0.6909 0.058 Uiso 1 1 calc R U
C24 C 0.6268(3) 0.45097(7) 0.5849(3) 0.0395(6) Uani 1 1 d . .
C25 C 0.7671(3) 0.47594(7) 0.5580(3) 0.0535(8) Uani 1 1 d . .
H25A H 0.7704 0.4772 0.4619 0.080 Uiso 1 1 calc R U
H25B H 0.8672 0.4645 0.6022 0.080 Uiso 1 1 calc R U
H25C H 0.7547 0.5024 0.5924 0.080 Uiso 1 1 calc R U
C26 C 0.7578(3) 0.41182(7) 0.3110(2) 0.0352(6) Uani 1 1 d . .
C27 C 0.6286(3) 0.41991(7) 0.2079(3) 0.0420(7) Uani 1 1 d . .
C28 C 0.4553(3) 0.41096(10) 0.2250(3) 0.0644(9) Uani 1 1 d . .
H28A H 0.3837 0.4208 0.1478 0.097 Uiso 1 1 calc R U
H28B H 0.4293 0.4236 0.3060 0.097 Uiso 1 1 calc R U
H28C H 0.4414 0.3826 0.2321 0.097 Uiso 1 1 calc R U
C29 C 0.6592(3) 0.43478(8) 0.0874(3) 0.0482(7) Uani 1 1 d . .
H29 H 0.5715 0.4388 0.0192 0.058 Uiso 1 1 calc R U
C30 C 0.8137(3) 0.44412(8) 0.0613(3) 0.0481(7) Uani 1 1 d . .
C31 C 0.8414(4) 0.46194(10) -0.0701(3) 0.0725(10) Uani 1 1 d . .
H31A H 0.7912 0.4455 -0.1433 0.109 Uiso 1 1 calc R U
H31B H 0.9570 0.4637 -0.0739 0.109 Uiso 1 1 calc R U
H31C H 0.7941 0.4881 -0.0783 0.109 Uiso 1 1 calc R U
C32 C 0.9388(3) 0.43672(8) 0.1624(3) 0.0464(7) Uani 1 1 d . .
H32 H 1.0450 0.4431 0.1480 0.056 Uiso 1 1 calc R U
C33 C 0.9155(3) 0.42037(7) 0.2839(3) 0.0404(7) Uani 1 1 d . .
C34 C 1.0629(3) 0.41336(9) 0.3857(3) 0.0561(8) Uani 1 1 d . .
H34A H 1.0869 0.3853 0.3908 0.084 Uiso 1 1 calc R U
H34B H 1.0423 0.4227 0.4731 0.084 Uiso 1 1 calc R U
H34C H 1.1547 0.4275 0.3589 0.084 Uiso 1 1 calc R U

loop_
_atom_site_aniso_label
_atom_site_aniso_U_11
_atom_site_aniso_U_22
_atom_site_aniso_U_33
_atom_site_aniso_U_23
_atom_site_aniso_U_13
_atom_site_aniso_U_12
B1 0.0299(14) 0.0415(16) 0.0350(18) -0.0016(14) -0.0027(13) -0.0016(12)
N1 0.0592(14) 0.0408(13) 0.0410(16) -0.0033(11) 0.0077(12) -0.0040(10)
N2 0.0788(17) 0.0636(17) 0.0431(17) 0.0037(14) -0.0119(14) 0.0176(13)
C1 0.0340(13) 0.0412(14) 0.0344(16) 0.0041(12) 0.0066(12) 0.0042(11)
C2 0.0412(14) 0.0421(15) 0.0369(17) 0.0034(12) 0.0083(13) 0.0028(12)
C3 0.0411(14) 0.0488(16) 0.0364(17) 0.0073(13) 0.0030(13) 0.0008(12)
C4 0.0462(15) 0.0501(17) 0.051(2) 0.0110(15) 0.0066(14) 0.0147(13)
C5 0.0519(16) 0.0455(16) 0.0451(19) -0.0007(14) 0.0070(15) 0.0126(13)
C6 0.0350(13) 0.0414(15) 0.0391(17) 0.0055(13) 0.0070(12) 0.0041(11)
C7 0.0394(14) 0.0425(15) 0.0458(18) 0.0028(14) 0.0057(13) 0.0033(11)
C8 0.0498(15) 0.0405(15) 0.0440(19) 0.0004(14) 0.0032(14) 0.0074(12)
C9 0.0425(14) 0.0393(15) 0.0433(18) 0.0008(13) 0.0072(13) -0.0047(12)
C10 0.0662(18) 0.0507(17) 0.049(2) -0.0001(15) 0.0059(16) 0.0082(15)
C11 0.0670(19) 0.062(2) 0.048(2) 0.0081(16) -0.0039(16) 0.0091(16)
C12 0.0661(19) 0.0554(18) 0.0415(18) 0.0031(16) 0.0041(15) -0.0136(15)
C13 0.0612(17) 0.0448(16) 0.044(2) 0.0022(14) 0.0097(15) -0.0110(14)
C14 0.120(3) 0.0565(19) 0.047(2) -0.0092(16) 0.016(2) 0.0015(19)
C15 0.074(2) 0.088(2) 0.061(2) 0.0215(19) -0.0132(18) 0.0117(19)
C16 0.089(2) 0.078(2) 0.045(2) 0.0033(18) -0.0085(18) -0.0007(19)
C17 0.0344(13) 0.0373(14) 0.0306(15) 0.0054(11) 0.0010(11) 0.0070(11)
C18 0.0342(13) 0.0413(14) 0.0359(16) 0.0074(12) 0.0032(12) 0.0047(11)
C19 0.0510(16) 0.0456(16) 0.055(2) 0.0018(14) 0.0101(14) -0.0027(13)
C20 0.0373(14) 0.0543(17) 0.0417(17) 0.0083(14) 0.0095(12) 0.0039(12)
C21 0.0452(15) 0.0563(18) 0.0443(18) 0.0022(14) 0.0123(13) 0.0136(14)
C22 0.070(2) 0.080(2) 0.078(3) -0.0076(19) 0.0343(18) 0.0175(17)
C23 0.0531(16) 0.0413(15) 0.0487(19) -0.0037(14) 0.0041(14) 0.0088(13)
C24 0.0388(14) 0.0429(15) 0.0363(16) 0.0037(13) 0.0032(12) 0.0047(12)
C25 0.0601(17) 0.0469(16) 0.055(2) -0.0012(14) 0.0114(15) -0.0049(14)
C26 0.0308(12) 0.0393(14) 0.0358(16) 0.0013(12) 0.0061(11) 0.0066(11)
C27 0.0361(14) 0.0491(16) 0.0407(17) 0.0042(13) 0.0051(13) 0.0058(12)
C28 0.0370(15) 0.096(2) 0.057(2) 0.0200(18) -0.0043(14) 0.0002(15)
C29 0.0478(16) 0.0582(17) 0.0369(17) 0.0068(14) -0.0001(13) 0.0087(13)
C30 0.0570(17) 0.0535(17) 0.0368(17) 0.0021(13) 0.0172(14) 0.0055(14)
C31 0.082(2) 0.094(2) 0.045(2) 0.0169(18) 0.0188(17) 0.0052(19)
C32 0.0406(14) 0.0545(17) 0.0471(19) 0.0050(14) 0.0164(14) 0.0041(13)
C33 0.0400(14) 0.0418(15) 0.0404(17) 0.0047(12) 0.0088(13) 0.0047(11)
C34 0.0348(14) 0.074(2) 0.059(2) 0.0183(16) 0.0046(14) -0.0007(14)

loop_
_atom_type_symbol
_atom_type_description
_atom_type_scat_dispersion_real
_atom_type_scat_dispersion_imag
_atom_type_scat_source
C C 0.0033 0.0016 'International Tables Vol C Tables 4.2.6.8 and 6.1.1.4'
H H 0.0000 0.0000 'International Tables Vol C Tables 4.2.6.8 and 6.1.1.4'
B B 0.0013 0.0007 'International Tables Vol C Tables 4.2.6.8 and 6.1.1.4'
N N 0.0061 0.0033 'International Tables Vol C Tables 4.2.6.8 and 6.1.1.4'

loop_
_geom_angle_atom_site_label_1
_geom_angle_atom_site_label_2
_geom_angle_atom_site_label_3
_geom_angle
C1 B1 C17 117.8(2)
C1 B1 C26 120.2(2)
C17 B1 C26 121.9(2)
C9 N1 C13 118.8(2)
C3 N2 C16 121.5(2)
C3 N2 C15 121.2(3)
C16 N2 C15 116.5(3)
C2 C1 C6 119.4(2)
C2 C1 B1 116.0(2)
C6 C1 B1 124.3(2)
C1 C2 C3 123.2(2)
C1 C2 H2 118.4
C3 C2 H2 118.4
N2 C3 C4 121.8(2)
N2 C3 C2 122.4(2)
C4 C3 C2 115.8(3)
C5 C4 C3 121.7(2)
C5 C4 H4 119.2
C3 C4 H4 119.2
C4 C5 C6 123.1(3)
C4 C5 H5 118.5
C6 C5 H5 118.5
C5 C6 C1 116.6(2)
C5 C6 C7 121.5(2)
C1 C6 C7 121.8(2)
C8 C7 C6 128.7(2)
C8 C7 H7 115.6
C6 C7 H7 115.6
C7 C8 C9 126.7(2)
C7 C8 H8 116.6
C9 C8 H8 116.6
N1 C9 C10 120.7(3)
N1 C9 C8 115.4(2)
C10 C9 C8 123.9(3)
C11 C10 C9 120.2(3)
C11 C10 H10 119.9
C9 C10 H10 119.9
C12 C11 C10 119.1(3)
C12 C11 H11 120.5
C10 C11 H11 120.5
C11 C12 C13 118.8(3)
C11 C12 H12 120.6
C13 C12 H12 120.6
N1 C13 C12 122.4(3)
N1 C13 C14 116.8(3)
C12 C13 C14 120.7(3)
C13 C14 H14A 109.5
C13 C14 H14B 109.5
H14A C14 H14B 109.5
C13 C14 H14C 109.5
H14A C14 H14C 109.5
H14B C14 H14C 109.5
N2 C15 H15A 109.5
N2 C15 H15B 109.5
H15A C15 H15B 109.5
N2 C15 H15C 109.5
H15A C15 H15C 109.5
H15B C15 H15C 109.5
N2 C16 H16A 109.5
N2 C16 H16B 109.5
H16A C16 H16B 109.5
N2 C16 H16C 109.5
H16A C16 H16C 109.5
H16B C16 H16C 109.5
C24 C17 C18 117.3(2)
C24 C17 B1 121.6(2)
C18 C17 B1 121.1(2)
C20 C18 C17 120.6(2)
C20 C18 C19 117.8(2)
C17 C18 C19 121.5(2)
C18 C19 H19A 109.5
C18 C19 H19B 109.5
H19A C19 H19B 109.5
C18 C19 H19C 109.5
H19A C19 H19C 109.5
H19B C19 H19C 109.5
C21 C20 C18 122.1(2)
C21 C20 H20 119.0
C18 C20 H20 119.0
C23 C21 C20 116.9(2)
C23 C21 C22 122.7(3)
C20 C21 C22 120.5(3)
C21 C22 H22A 109.5
C21 C22 H22B 109.5
H22A C22 H22B 109.5
C21 C22 H22C 109.5
H22A C22 H22C 109.5
H22B C22 H22C 109.5
C21 C23 C24 123.3(2)
C21 C23 H23 118.3
C24 C23 H23 118.3
C23 C24 C17 119.8(2)
C23 C24 C25 118.6(2)
C17 C24 C25 121.6(2)
C24 C25 H25A 109.5
C24 C25 H25B 109.5
H25A C25 H25B 109.5
C24 C25 H25C 109.5
H25A C25 H25C 109.5
H25B C25 H25C 109.5
C33 C26 C27 117.1(2)
C33 C26 B1 120.5(2)
C27 C26 B1 122.4(2)
C29 C27 C26 120.3(2)
C29 C27 C28 118.2(2)
C26 C27 C28 121.5(2)
C27 C28 H28A 109.5
C27 C28 H28B 109.5
H28A C28 H28B 109.5
C27 C28 H28C 109.5
H28A C28 H28C 109.5
H28B C28 H28C 109.5
C27 C29 C30 122.9(3)
C27 C29 H29 118.6
C30 C29 H29 118.6
C32 C30 C29 116.6(3)
C32 C30 C31 122.1(2)
C29 C30 C31 121.2(3)
C30 C31 H31A 109.5
C30 C31 H31B 109.5
H31A C31 H31B 109.5
C30 C31 H31C 109.5
H31A C31 H31C 109.5
H31B C31 H31C 109.5
C30 C32 C33 122.9(2)
C30 C32 H32 118.6
C33 C32 H32 118.6
C32 C33 C26 120.2(2)
C32 C33 C34 117.7(2)
C26 C33 C34 122.1(2)
C33 C34 H34A 109.5
C33 C34 H34B 109.5
H34A C34 H34B 109.5
C33 C34 H34C 109.5
H34A C34 H34C 109.5
H34B C34 H34C 109.5

loop_
_geom_bond_atom_site_label_1
_geom_bond_atom_site_label_2
_geom_bond_distance
B1 C1 1.576(4)
B1 C17 1.584(4)
B1 C26 1.589(4)
N1 C9 1.353(3)
N1 C13 1.355(4)
N2 C3 1.388(4)
N2 C16 1.421(4)
N2 C15 1.453(4)
C1 C2 1.402(4)
C1 C6 1.419(3)
C2 C3 1.418(3)
C2 H2 0.9500
C3 C4 1.394(4)
C4 C5 1.381(4)
C4 H4 0.9500
C5 C6 1.402(3)
C5 H5 0.9500
C6 C7 1.459(4)
C7 C8 1.332(3)
C7 H7 0.9500
C8 C9 1.472(4)
C8 H8 0.9500
C9 C10 1.387(4)
C10 C11 1.381(4)
C10 H10 0.9500
C11 C12 1.377(4)
C11 H11 0.9500
C12 C13 1.382(4)
C12 H12 0.9500
C13 C14 1.501(4)
C14 H14A 0.9800
C14 H14B 0.9800
C14 H14C 0.9800
C15 H15A 0.9800
C15 H15B 0.9800
C15 H15C 0.9800
C16 H16A 0.9800
C16 H16B 0.9800
C16 H16C 0.9800
C17 C24 1.403(3)
C17 C18 1.418(3)
C18 C20 1.393(3)
C18 C19 1.501(4)
C19 H19A 0.9800
C19 H19B 0.9800
C19 H19C 0.9800
C20 C21 1.383(4)
C20 H20 0.9500
C21 C23 1.380(4)
C21 C22 1.512(4)
C22 H22A 0.9800
C22 H22B 0.9800
C22 H22C 0.9800
C23 C24 1.392(3)
C23 H23 0.9500
C24 C25 1.512(3)
C25 H25A 0.9800
C25 H25B 0.9800
C25 H25C 0.9800
C26 C33 1.421(3)
C26 C27 1.428(4)
C27 C29 1.380(4)
C27 C28 1.522(3)
C28 H28A 0.9800
C28 H28B 0.9800
C28 H28C 0.9800
C29 C30 1.398(4)
C29 H29 0.9500
C30 C32 1.388(4)
C30 C31 1.513(4)
C31 H31A 0.9800
C31 H31B 0.9800
C31 H31C 0.9800
C32 C33 1.391(4)
C32 H32 0.9500
C33 C34 1.520(4)
C34 H34A 0.9800
C34 H34B 0.9800
C34 H34C 0.9800
